data_7063475
loop_
_publ_author_name
'Kre\<s\'akov\'a, Lenka'
'Liteck\'a, Miroslava'
'Oyarzabal, Itziar'
'Titi\<s, J\'an'
'\<Cerve\<n\'akov\'a, Michaela'
'Hillard, Elizabeth A.'
'Robert, Jerome'
'\<Cern\'ak, Juraj'

_publ_section_title
;
 Two Ni/Ce complexes based on bicompartmental ligands with field supported
 slow magnetic relaxation
;
_journal_issue 41
_journal_name_full 'New Journal of Chemistry'
_journal_page_first 17750
_journal_page_last 17760
_journal_paper_doi 10.1039/D4NJ03545C
_journal_volume 48
_journal_year 2024
_chemical_formula_sum 'C21 H28 Ce N5 Ni O15'
_chemical_formula_weight 789.31
_space_group_crystal_system monoclinic
_space_group_IT_number 4
_space_group_name_Hall 'P 2yb'
_space_group_name_H-M_alt 'P 1 21 1'
_atom_sites_solution_hydrogens mixed
_audit_creation_method SHELXL-2018/3
_audit_update_record
;
2024-09-23 deposited with the CCDC.	2024-09-25 downloaded from the CCDC.
;
_cell_angle_alpha 90
_cell_angle_beta 91.8440(10)
_cell_angle_gamma 90
_cell_formula_units_Z 2
_cell_length_a 8.87460(10)
_cell_length_b 16.0480(2)
_cell_length_c 10.07710(10)
_cell_measurement_reflns_used 13395
_cell_measurement_temperature 100(2)
_cell_measurement_theta_max 77.4630
_cell_measurement_theta_min 2.7630
_cell_volume 1434.43(3)
_computing_cell_refinement 'CrysAlisPro 1.171.42.73a (Rigaku OD, 2022)'
_computing_data_collection 'CrysAlisPro 1.171.42.73a (Rigaku OD, 2022)'
_computing_data_reduction 'CrysAlisPro 1.171.42.73a (Rigaku OD, 2022)'
_computing_structure_refinement 'SHELXL-2018/3 (Sheldrick, 2018)'
_computing_structure_solution 'SHELXT 2018/2 (Sheldrick, 2018)'
_diffrn_ambient_temperature 100(2)
_diffrn_detector_area_resol_mean 10.0000
_diffrn_measured_fraction_theta_full 0.996
_diffrn_measured_fraction_theta_max 0.935
_diffrn_measurement_device_type 'XtaLAB Synergy, Dualflex, HyPix'
_diffrn_measurement_method '\w scans'
_diffrn_radiation_type CuK\a
_diffrn_radiation_wavelength 1.54184
_diffrn_reflns_av_R_equivalents 0.0630
_diffrn_reflns_av_unetI/netI 0.0489
_diffrn_reflns_Laue_measured_fraction_full 0.996
_diffrn_reflns_Laue_measured_fraction_max 0.935
_diffrn_reflns_limit_h_max 11
_diffrn_reflns_limit_h_min -9
_diffrn_reflns_limit_k_max 19
_diffrn_reflns_limit_k_min -20
_diffrn_reflns_limit_l_max 12
_diffrn_reflns_limit_l_min -11
_diffrn_reflns_number 13419
_diffrn_reflns_point_group_measured_fraction_full 0.978
_diffrn_reflns_point_group_measured_fraction_max 0.890
_diffrn_reflns_theta_full 67.500
_diffrn_reflns_theta_max 77.891
_diffrn_reflns_theta_min 4.390
_diffrn_source 'micro-focus sealed X-ray tube'
_exptl_absorpt_coefficient_mu 13.635
_exptl_absorpt_correction_T_max 0.130
_exptl_absorpt_correction_T_min 0.010
_exptl_absorpt_correction_type analytical
_exptl_absorpt_process_details
;
CrysAlisPro 1.171.42.73a (Rigaku Oxford Diffraction, 2022)
Analytical numeric absorption correction using a multifaceted crystal
model based on expressions derived by R.C. Clark & J.S. Reid.
(Clark, R. C. & Reid, J. S. (1995). Acta Cryst. A51, 887-897)
Empirical absorption correction using spherical harmonics,
implemented in SCALE3 ABSPACK scaling algorithm.
;
_exptl_crystal_colour green
_exptl_crystal_density_diffrn 1.827
_exptl_crystal_description block
_exptl_crystal_F_000 790
_exptl_crystal_size_max 0.460
_exptl_crystal_size_mid 0.400
_exptl_crystal_size_min 0.210
_refine_diff_density_max 3.225
_refine_diff_density_min -2.320
_refine_diff_density_rms 0.204
_refine_ls_abs_structure_details
;
 Refined as an inversion twin.

 The final difference map contained 
 high peaks (highest of 3.22 e per A3) 
 and high holes (highest of -2.32 e per A3);
 these are situated near the Ce1 and Ni1 atoms. 

;
_refine_ls_abs_structure_Flack 0.017(6)
_refine_ls_extinction_method none
_refine_ls_goodness_of_fit_ref 1.028
_refine_ls_hydrogen_treatment constr
_refine_ls_matrix_type full
_refine_ls_number_parameters 390
_refine_ls_number_reflns 5473
_refine_ls_number_restraints 7
_refine_ls_restrained_S_all 1.028
_refine_ls_R_factor_all 0.0622
_refine_ls_R_factor_gt 0.0621
_refine_ls_shift/su_max 0.000
_refine_ls_shift/su_mean 0.000
_refine_ls_structure_factor_coef Fsqd
_refine_ls_weighting_details 'w=1/[\s^2^(Fo^2^)+(0.1448P)^2^] where P=(Fo^2^+2Fc^2^)/3'
_refine_ls_weighting_scheme calc
_refine_ls_wR_factor_gt 0.1577
_refine_ls_wR_factor_ref 0.1580
_reflns_Friedel_coverage 0.837
_reflns_Friedel_fraction_full 0.959
_reflns_Friedel_fraction_max 0.843
_reflns_number_gt 5445
_reflns_number_total 5473
_reflns_threshold_expression 'I > 2\s(I)'
_cod_data_source_file d4nj03545c2.cif
_cod_data_source_block Structure2-lk17b
_cod_depositor_comments 'Adding full bibliography for 7063474--7063475.cif.'
_cod_original_sg_symbol_H-M 'P 21'
_cod_database_code 7063475
_shelx_shelxl_version_number 2018/3
_shelx_space_group_comment
;
The symmetry employed for this shelxl refinement is uniquely defined
by the following loop, which should always be used as a source of
symmetry information in preference to the above space-group names.
They are only intended as comments.
;
_shelx_estimated_absorpt_t_min 0.062
_shelx_estimated_absorpt_t_max 0.162

loop_
_space_group_symop_operation_xyz
'x, y, z'
'-x, y+1/2, -z'

loop_
_atom_site_label
_atom_site_type_symbol
_atom_site_fract_x
_atom_site_fract_y
_atom_site_fract_z
_atom_site_U_iso_or_equiv
_atom_site_adp_type
_atom_site_occupancy
_atom_site_site_symmetry_order
_atom_site_calc_flag
_atom_site_refinement_flags_posn
_atom_site_refinement_flags_adp
_atom_site_refinement_flags_occupancy
_atom_site_disorder_assembly
_atom_site_disorder_group
Ce1 Ce 0.24141(4) 0.55081(4) 0.80276(4) 0.0193(2) Uani 1 1 d . . . . .
Ni1 Ni 0.53979(16) 0.48768(9) 0.59257(15) 0.0180(3) Uani 1 1 d . . . . .
N1 N 0.5889(9) 0.3776(5) 0.5091(8) 0.0214(15) Uani 1 1 d . . . . .
N2 N 0.7124(7) 0.5513(6) 0.5138(6) 0.0196(13) Uani 1 1 d . . . . .
N3 N -0.0737(9) 0.5928(5) 0.8939(8) 0.0230(16) Uani 1 1 d . . . . .
N4 N 0.1354(9) 0.6441(6) 0.5571(9) 0.0260(17) Uani 1 1 d . . . . .
N5 N 0.4069(9) 0.5058(5) 1.0631(9) 0.0251(16) Uani 1 1 d . . . . .
O4 O 0.3813(8) 0.6840(5) 0.8883(7) 0.0236(15) Uani 1 1 d . . . . .
O3 O 0.4698(8) 0.5891(4) 0.6949(6) 0.0211(13) Uani 1 1 d . . . . .
O2 O 0.3569(7) 0.4375(4) 0.6814(6) 0.0196(12) Uani 1 1 d . . . . .
O1 O 0.1578(8) 0.3981(5) 0.8568(7) 0.0244(13) Uani 1 1 d . . . . .
O5 O 0.0402(8) 0.6337(5) 0.9384(8) 0.0324(17) Uani 1 1 d . . . . .
O6 O -0.0497(7) 0.5419(5) 0.7977(6) 0.0232(13) Uani 1 1 d . . . . .
O7 O -0.1979(8) 0.6005(5) 0.9388(7) 0.0310(16) Uani 1 1 d . . . . .
O8 O 0.1489(9) 0.6797(5) 0.6681(9) 0.0326(16) Uani 1 1 d . . . . .
O9 O 0.1510(7) 0.5649(4) 0.5588(6) 0.0226(14) Uani 1 1 d . . . . .
O10 O 0.1097(10) 0.6816(5) 0.4530(9) 0.0362(18) Uani 1 1 d . . . . .
O11 O 0.2759(8) 0.5360(5) 1.0661(7) 0.0287(16) Uani 1 1 d . . . . .
O12 O 0.4555(8) 0.4876(5) 0.9494(7) 0.0293(15) Uani 1 1 d . . . . .
O13 O 0.4849(9) 0.4928(5) 1.1642(7) 0.0321(16) Uani 1 1 d . . . . .
O14 O 0.4040(7) 0.5261(4) 0.4272(5) 0.0255(14) Uani 1 1 d DG . . . .
H14A H 0.317624 0.511881 0.458794 0.038 Uiso 1 1 d DG U . . .
H14B H 0.399450 0.509040 0.345229 0.038 Uiso 1 1 d DG U . . .
O15 O 0.6739(5) 0.4537(4) 0.7652(5) 0.0223(13) Uani 1 1 d DG . . . .
H15A H 0.755066 0.479981 0.759648 0.033 Uiso 1 1 d DG U . . .
H15B H 0.644151 0.462864 0.841924 0.033 Uiso 1 1 d DG U . . .
C1 C 0.0337(8) 0.3756(8) 0.9392(9) 0.037(3) Uani 1 1 d G . . . .
H1A H 0.073052 0.349530 1.021168 0.055 Uiso 1 1 calc R U . . .
H1B H -0.032644 0.336339 0.891194 0.055 Uiso 1 1 calc R U . . .
H1C H -0.023276 0.425793 0.961160 0.055 Uiso 1 1 calc R U . . .
C2 C 0.2464(9) 0.3335(8) 0.8111(9) 0.022(2) Uani 1 1 d . . . . .
C3 C 0.2326(12) 0.2518(7) 0.8549(9) 0.028(2) Uani 1 1 d . . . . .
H3 H 0.159877 0.237382 0.918154 0.034 Uiso 1 1 calc R U . . .
C4 C 0.3288(12) 0.1909(6) 0.8034(10) 0.028(2) Uani 1 1 d . . . . .
H4 H 0.324378 0.135160 0.834941 0.034 Uiso 1 1 calc R U . . .
C5 C 0.4290(11) 0.2115(6) 0.7078(10) 0.0235(18) Uani 1 1 d . . . . .
H5 H 0.490130 0.169282 0.671235 0.028 Uiso 1 1 calc R U . . .
C6 C 0.4429(11) 0.2941(6) 0.6629(9) 0.0214(17) Uani 1 1 d . . . . .
C7 C 0.3516(11) 0.3575(6) 0.7161(9) 0.0194(17) Uani 1 1 d . . . . .
C8 C 0.5462(10) 0.3074(6) 0.5573(10) 0.0238(18) Uani 1 1 d . . . . .
H8 H 0.587514 0.258787 0.518839 0.029 Uiso 1 1 calc R U . . .
C9 C 0.6819(10) 0.3738(6) 0.3919(9) 0.0209(17) Uani 1 1 d . . . . .
H9B H 0.620845 0.393456 0.314181 0.025 Uiso 1 1 calc R U . . .
H9A H 0.708277 0.314785 0.375670 0.025 Uiso 1 1 calc R U . . .
C10 C 0.8278(10) 0.4247(6) 0.4009(9) 0.0207(17) Uani 1 1 d . . . . .
C11 C 0.7932(11) 0.5189(6) 0.3995(9) 0.0213(17) Uani 1 1 d . . . . .
H11A H 0.889707 0.549446 0.393988 0.026 Uiso 1 1 calc R U . . .
H11B H 0.732635 0.531674 0.317752 0.026 Uiso 1 1 calc R U . . .
C12 C 0.7474(10) 0.6276(6) 0.5474(9) 0.0209(17) Uani 1 1 d . . . . .
H12 H 0.825725 0.652966 0.499596 0.025 Uiso 1 1 calc R U . . .
C13 C 0.6806(11) 0.6780(6) 0.6490(10) 0.0251(19) Uani 1 1 d . . . . .
C14 C 0.7520(10) 0.7556(7) 0.6741(11) 0.024(2) Uani 1 1 d . . . . .
H14 H 0.836960 0.770927 0.624481 0.029 Uiso 1 1 calc R U . . .
C15 C 0.6998(11) 0.8100(7) 0.7705(10) 0.0269(19) Uani 1 1 d . . . . .
H15 H 0.747272 0.862317 0.785389 0.032 Uiso 1 1 calc R U . . .
C16 C 0.5763(12) 0.7862(6) 0.8448(10) 0.0256(19) Uani 1 1 d . . . . .
H16 H 0.542510 0.821377 0.913559 0.031 Uiso 1 1 calc R U . . .
C17 C 0.5048(10) 0.7128(6) 0.8187(10) 0.0227(18) Uani 1 1 d . . . . .
C18 C 0.5506(11) 0.6573(6) 0.7196(9) 0.0224(18) Uani 1 1 d . . . . .
C19 C 0.3277(11) 0.7386(6) 0.9906(10) 0.0250(19) Uani 1 1 d . . . . .
H19B H 0.294329 0.791447 0.950633 0.038 Uiso 1 1 calc R U . . .
H19C H 0.409492 0.749313 1.056085 0.038 Uiso 1 1 calc R U . . .
H19A H 0.243130 0.712214 1.034433 0.038 Uiso 1 1 calc R U . . .
C20 C 0.9122(11) 0.4083(7) 0.2741(10) 0.028(2) Uani 1 1 d . . . . .
H20A H 0.850198 0.426253 0.197167 0.042 Uiso 1 1 calc R U . . .
H20C H 0.933512 0.348552 0.266837 0.042 Uiso 1 1 calc R U . . .
H20B H 1.007253 0.439425 0.276914 0.042 Uiso 1 1 calc R U . . .
C21 C 0.9260(10) 0.3994(7) 0.5220(10) 0.0255(19) Uani 1 1 d . . . . .
H21B H 0.938665 0.338761 0.522999 0.038 Uiso 1 1 calc R U . . .
H21C H 0.877274 0.417138 0.603241 0.038 Uiso 1 1 calc R U . . .
H21A H 1.024961 0.426188 0.517352 0.038 Uiso 1 1 calc R U . . .

loop_
_atom_site_aniso_label
_atom_site_aniso_U_11
_atom_site_aniso_U_22
_atom_site_aniso_U_33
_atom_site_aniso_U_23
_atom_site_aniso_U_13
_atom_site_aniso_U_12
Ce1 0.0191(3) 0.0166(3) 0.0223(3) -0.00213(18) 0.00109(18) 0.00049(18)
Ni1 0.0199(7) 0.0142(7) 0.0200(7) -0.0012(6) 0.0004(5) -0.0003(6)
N1 0.022(3) 0.017(4) 0.025(4) -0.003(3) 0.000(3) 0.000(3)
N2 0.024(3) 0.015(3) 0.020(3) -0.001(3) -0.001(2) 0.001(3)
N3 0.022(4) 0.022(4) 0.024(3) -0.003(3) 0.004(3) -0.002(3)
N4 0.018(4) 0.022(4) 0.038(5) 0.003(4) 0.003(3) 0.001(3)
N5 0.029(4) 0.017(4) 0.030(4) -0.003(3) 0.005(3) -0.002(3)
O4 0.019(3) 0.027(4) 0.025(3) -0.003(3) 0.004(3) -0.001(3)
O3 0.024(3) 0.018(3) 0.021(3) 0.000(3) -0.001(2) -0.002(3)
O2 0.024(3) 0.013(3) 0.022(3) -0.002(2) 0.001(2) -0.001(2)
O1 0.025(3) 0.019(3) 0.030(3) 0.001(3) 0.010(3) -0.003(3)
O5 0.022(3) 0.036(4) 0.040(4) -0.018(3) 0.002(3) -0.002(3)
O6 0.025(3) 0.020(3) 0.024(3) -0.005(3) -0.005(2) 0.002(3)
O7 0.025(3) 0.036(4) 0.032(4) -0.009(3) 0.006(3) 0.002(3)
O8 0.028(4) 0.027(4) 0.043(4) -0.004(3) -0.001(3) 0.000(3)
O9 0.024(3) 0.019(4) 0.024(3) 0.006(2) 0.000(2) 0.001(2)
O10 0.044(4) 0.023(4) 0.040(4) 0.011(3) -0.007(4) 0.000(3)
O11 0.037(3) 0.027(5) 0.023(3) -0.004(3) 0.010(3) 0.006(3)
O12 0.028(3) 0.035(4) 0.025(3) -0.002(3) 0.004(3) 0.005(3)
O13 0.043(4) 0.031(4) 0.021(3) 0.001(3) -0.008(3) 0.005(3)
O14 0.029(3) 0.028(4) 0.020(3) -0.003(2) 0.001(3) 0.000(3)
O15 0.021(3) 0.021(3) 0.025(3) -0.003(3) -0.002(2) 0.001(2)
C1 0.030(5) 0.037(6) 0.045(6) 0.010(5) 0.015(5) 0.009(4)
C2 0.028(6) 0.015(5) 0.022(5) 0.003(3) 0.001(4) 0.001(3)
C3 0.034(5) 0.026(5) 0.024(5) 0.001(4) 0.002(4) -0.001(4)
C4 0.039(5) 0.019(5) 0.026(4) 0.000(4) 0.001(4) -0.004(4)
C5 0.030(4) 0.013(4) 0.027(4) -0.004(3) 0.000(4) 0.001(3)
C6 0.025(4) 0.016(4) 0.022(4) -0.001(3) -0.003(3) 0.000(3)
C7 0.026(4) 0.011(4) 0.021(4) -0.004(3) -0.005(3) -0.001(3)
C8 0.022(4) 0.018(4) 0.031(5) -0.007(4) -0.003(4) 0.001(3)
C9 0.021(4) 0.019(4) 0.023(4) -0.004(3) 0.002(3) -0.002(3)
C10 0.027(4) 0.014(4) 0.022(4) 0.001(3) 0.003(3) 0.001(3)
C11 0.029(4) 0.014(4) 0.022(4) 0.002(3) 0.003(3) 0.000(3)
C12 0.021(4) 0.018(4) 0.023(4) 0.001(3) -0.005(3) 0.004(3)
C13 0.025(4) 0.021(5) 0.029(5) -0.001(4) -0.003(4) 0.001(4)
C14 0.025(5) 0.019(5) 0.029(4) -0.002(4) 0.001(4) -0.004(3)
C15 0.026(4) 0.023(5) 0.032(5) -0.006(4) 0.004(4) -0.003(4)
C16 0.031(5) 0.018(4) 0.027(4) -0.006(4) -0.001(4) -0.003(4)
C17 0.020(4) 0.020(4) 0.028(4) -0.002(4) -0.007(3) 0.002(3)
C18 0.027(4) 0.014(4) 0.026(4) 0.001(3) -0.007(3) -0.001(3)
C19 0.030(5) 0.020(5) 0.025(4) -0.009(4) 0.000(4) -0.001(4)
C20 0.026(4) 0.030(5) 0.030(5) 0.000(4) 0.009(4) -0.003(4)
C21 0.023(4) 0.021(4) 0.033(5) -0.002(4) 0.001(4) 0.001(4)

loop_
_atom_type_symbol
_atom_type_description
_atom_type_scat_dispersion_real
_atom_type_scat_dispersion_imag
_atom_type_scat_source
C C 0.0181 0.0091 'International Tables Vol C Tables 4.2.6.8 and 6.1.1.4'
H H 0.0000 0.0000 'International Tables Vol C Tables 4.2.6.8 and 6.1.1.4'
Ce Ce -1.8482 9.6596 'International Tables Vol C Tables 4.2.6.8 and 6.1.1.4'
N N 0.0311 0.0180 'International Tables Vol C Tables 4.2.6.8 and 6.1.1.4'
Ni Ni -3.0029 0.5091 'International Tables Vol C Tables 4.2.6.8 and 6.1.1.4'
O O 0.0492 0.0322 'International Tables Vol C Tables 4.2.6.8 and 6.1.1.4'

loop_
_geom_angle_atom_site_label_1
_geom_angle_atom_site_label_2
_geom_angle_atom_site_label_3
_geom_angle
_geom_angle_site_symmetry_1
_geom_angle_site_symmetry_3
_geom_angle_publ_flag
O3 Ce1 O2 65.8(2) . . ?
O3 Ce1 O9 77.7(2) . . ?
O2 Ce1 O9 73.1(2) . . ?
O3 Ce1 O12 75.1(2) . . ?
O2 Ce1 O12 71.3(2) . . ?
O9 Ce1 O12 141.7(2) . . ?
O3 Ce1 O6 149.2(2) . . ?
O2 Ce1 O6 112.6(2) . . ?
O9 Ce1 O6 72.9(2) . . ?
O12 Ce1 O6 135.0(2) . . ?
O3 Ce1 O8 79.5(2) . . ?
O2 Ce1 O8 117.6(2) . . ?
O9 Ce1 O8 49.1(2) . . ?
O12 Ce1 O8 146.0(3) . . ?
O6 Ce1 O8 74.6(2) . . ?
O3 Ce1 O4 62.7(2) . . ?
O2 Ce1 O4 125.1(2) . . ?
O9 Ce1 O4 112.0(2) . . ?
O12 Ce1 O4 78.4(2) . . ?
O6 Ce1 O4 121.1(2) . . ?
O8 Ce1 O4 70.0(2) . . ?
O3 Ce1 O1 125.4(2) . . ?
O2 Ce1 O1 62.2(2) . . ?
O9 Ce1 O1 101.5(2) . . ?
O12 Ce1 O1 73.8(2) . . ?
O6 Ce1 O1 70.3(2) . . ?
O8 Ce1 O1 140.1(2) . . ?
O4 Ce1 O1 146.4(2) . . ?
O3 Ce1 O5 134.2(2) . . ?
O2 Ce1 O5 159.7(2) . . ?
O9 Ce1 O5 104.8(2) . . ?
O12 Ce1 O5 113.5(2) . . ?
O6 Ce1 O5 49.2(2) . . ?
O8 Ce1 O5 70.2(3) . . ?
O4 Ce1 O5 74.8(2) . . ?
O1 Ce1 O5 99.4(2) . . ?
O3 Ce1 O11 113.5(2) . . ?
O2 Ce1 O11 113.3(2) . . ?
O9 Ce1 O11 168.4(2) . . ?
O12 Ce1 O11 48.4(2) . . ?
O6 Ce1 O11 95.6(2) . . ?
O8 Ce1 O11 128.0(2) . . ?
O4 Ce1 O11 72.9(2) . . ?
O1 Ce1 O11 74.6(2) . . ?
O5 Ce1 O11 65.7(2) . . ?
N1 Ni1 N2 95.9(3) . . ?
N1 Ni1 O3 171.4(3) . . ?
N2 Ni1 O3 92.5(3) . . ?
N1 Ni1 O2 91.3(3) . . ?
N2 Ni1 O2 172.8(3) . . ?
O3 Ni1 O2 80.4(3) . . ?
N1 Ni1 O14 93.0(3) . . ?
N2 Ni1 O14 87.9(3) . . ?
O3 Ni1 O14 89.5(3) . . ?
O2 Ni1 O14 91.1(2) . . ?
N1 Ni1 O15 89.7(3) . . ?
N2 Ni1 O15 92.2(2) . . ?
O3 Ni1 O15 87.9(3) . . ?
O2 Ni1 O15 88.4(2) . . ?
O14 Ni1 O15 177.3(3) . . ?
C8 N1 C9 116.6(8) . . ?
C8 N1 Ni1 122.7(7) . . ?
C9 N1 Ni1 120.7(6) . . ?
C12 N2 C11 114.6(8) . . ?
C12 N2 Ni1 123.2(6) . . ?
C11 N2 Ni1 121.6(6) . . ?
O7 N3 O5 122.5(8) . . ?
O7 N3 O6 121.2(8) . . ?
O5 N3 O6 116.3(8) . . ?
O10 N4 O8 123.3(9) . . ?
O10 N4 O9 121.1(9) . . ?
O8 N4 O9 115.7(8) . . ?
O13 N5 O11 122.7(8) . . ?
O13 N5 O12 120.6(8) . . ?
O11 N5 O12 116.7(8) . . ?
C17 O4 C19 116.0(8) . . ?
C17 O4 Ce1 118.5(6) . . ?
C19 O4 Ce1 124.7(6) . . ?
C18 O3 Ni1 125.6(6) . . ?
C18 O3 Ce1 125.6(6) . . ?
Ni1 O3 Ce1 107.4(3) . . ?
C7 O2 Ni1 122.0(6) . . ?
C7 O2 Ce1 124.7(6) . . ?
Ni1 O2 Ce1 106.2(3) . . ?
C2 O1 C1 117.0(8) . . ?
C2 O1 Ce1 117.5(6) . . ?
C1 O1 Ce1 125.3(7) . . ?
N3 O5 Ce1 95.8(5) . . ?
N3 O6 Ce1 98.0(5) . . ?
N4 O8 Ce1 97.0(6) . . ?
N4 O9 Ce1 97.5(5) . . ?
N5 O11 Ce1 95.0(5) . . ?
N5 O12 Ce1 99.3(6) . . ?
Ni1 O14 H14A 97.0 . . ?
Ni1 O14 H14B 131.6 . . ?
H14A O14 H14B 104.5 . . ?
Ni1 O15 H15A 105.9 . . ?
Ni1 O15 H15B 121.4 . . ?
H15A O15 H15B 105.7 . . ?
O1 C1 H1A 109.5 . . ?
O1 C1 H1B 109.5 . . ?
H1A C1 H1B 109.5 . . ?
O1 C1 H1C 109.5 . . ?
H1A C1 H1C 109.5 . . ?
H1B C1 H1C 109.5 . . ?
O1 C2 C3 122.9(8) . . ?
O1 C2 C7 114.5(9) . . ?
C3 C2 C7 122.7(10) . . ?
C2 C3 C4 118.5(9) . . ?
C2 C3 H3 120.8 . . ?
C4 C3 H3 120.8 . . ?
C5 C4 C3 120.3(10) . . ?
C5 C4 H4 119.8 . . ?
C3 C4 H4 119.8 . . ?
C4 C5 C6 121.3(9) . . ?
C4 C5 H5 119.4 . . ?
C6 C5 H5 119.4 . . ?
C5 C6 C7 119.9(9) . . ?
C5 C6 C8 116.2(9) . . ?
C7 C6 C8 123.9(9) . . ?
O2 C7 C2 118.1(9) . . ?
O2 C7 C6 124.6(9) . . ?
C2 C7 C6 117.3(9) . . ?
N1 C8 C6 127.5(9) . . ?
N1 C8 H8 116.2 . . ?
C6 C8 H8 116.2 . . ?
N1 C9 C10 115.3(8) . . ?
N1 C9 H9B 108.4 . . ?
C10 C9 H9B 108.4 . . ?
N1 C9 H9A 108.4 . . ?
C10 C9 H9A 108.4 . . ?
H9B C9 H9A 107.5 . . ?
C20 C10 C9 107.2(8) . . ?
C20 C10 C21 109.8(8) . . ?
C9 C10 C21 111.3(8) . . ?
C20 C10 C11 105.4(8) . . ?
C9 C10 C11 110.8(8) . . ?
C21 C10 C11 112.0(8) . . ?
N2 C11 C10 116.1(8) . . ?
N2 C11 H11A 108.3 . . ?
C10 C11 H11A 108.3 . . ?
N2 C11 H11B 108.3 . . ?
C10 C11 H11B 108.3 . . ?
H11A C11 H11B 107.4 . . ?
N2 C12 C13 127.5(9) . . ?
N2 C12 H12 116.3 . . ?
C13 C12 H12 116.3 . . ?
C18 C13 C14 119.0(9) . . ?
C18 C13 C12 125.7(9) . . ?
C14 C13 C12 115.3(9) . . ?
C15 C14 C13 121.1(9) . . ?
C15 C14 H14 119.4 . . ?
C13 C14 H14 119.4 . . ?
C14 C15 C16 119.0(9) . . ?
C14 C15 H15 120.5 . . ?
C16 C15 H15 120.5 . . ?
C17 C16 C15 120.1(9) . . ?
C17 C16 H16 120.0 . . ?
C15 C16 H16 120.0 . . ?
C16 C17 O4 123.9(9) . . ?
C16 C17 C18 122.8(9) . . ?
O4 C17 C18 113.3(8) . . ?
O3 C18 C17 119.2(9) . . ?
O3 C18 C13 122.9(9) . . ?
C17 C18 C13 117.8(9) . . ?
O4 C19 H19B 109.5 . . ?
O4 C19 H19C 109.5 . . ?
H19B C19 H19C 109.5 . . ?
O4 C19 H19A 109.5 . . ?
H19B C19 H19A 109.5 . . ?
H19C C19 H19A 109.5 . . ?
C10 C20 H20A 109.5 . . ?
C10 C20 H20C 109.5 . . ?
H20A C20 H20C 109.5 . . ?
C10 C20 H20B 109.5 . . ?
H20A C20 H20B 109.5 . . ?
H20C C20 H20B 109.5 . . ?
C10 C21 H21B 109.5 . . ?
C10 C21 H21C 109.5 . . ?
H21B C21 H21C 109.5 . . ?
C10 C21 H21A 109.5 . . ?
H21B C21 H21A 109.5 . . ?
H21C C21 H21A 109.5 . . ?

loop_
_geom_bond_atom_site_label_1
_geom_bond_atom_site_label_2
_geom_bond_distance
_geom_bond_site_symmetry_2
_geom_bond_publ_flag
Ce1 O3 2.410(7) . ?
Ce1 O2 2.436(6) . ?
Ce1 O9 2.572(6) . ?
Ce1 O12 2.577(7) . ?
Ce1 O6 2.587(6) . ?
Ce1 O8 2.593(8) . ?
Ce1 O4 2.605(8) . ?
Ce1 O1 2.623(7) . ?
Ce1 O5 2.642(7) . ?
Ce1 O11 2.672(7) . ?
Ni1 N1 2.011(8) . ?
Ni1 N2 2.024(8) . ?
Ni1 O3 2.035(7) . ?
Ni1 O2 2.044(6) . ?
Ni1 O14 2.117(5) . ?
Ni1 O15 2.146(5) . ?
N1 C8 1.289(14) . ?
N1 C9 1.463(12) . ?
N2 C12 1.306(13) . ?
N2 C11 1.471(11) . ?
N3 O7 1.211(11) . ?
N3 O5 1.275(11) . ?
N3 O6 1.291(11) . ?
N4 O10 1.225(13) . ?
N4 O8 1.258(13) . ?
N4 O9 1.278(11) . ?
N5 O13 1.230(12) . ?
N5 O11 1.261(11) . ?
N5 O12 1.271(11) . ?
O4 C17 1.399(12) . ?
O4 C19 1.445(12) . ?
O3 C18 1.327(12) . ?
O2 C7 1.332(11) . ?
O1 C2 1.388(13) . ?
O1 C1 1.446(8) . ?
O14 H14A 0.8701 . ?
O14 H14B 0.8699 . ?
O15 H15A 0.8378 . ?
O15 H15B 0.8383 . ?
C1 H1A 0.9800 . ?
C1 H1B 0.9800 . ?
C1 H1C 0.9800 . ?
C2 C3 1.389(16) . ?
C2 C7 1.413(13) . ?
C3 C4 1.409(15) . ?
C3 H3 0.9500 . ?
C4 C5 1.372(15) . ?
C4 H4 0.9500 . ?
C5 C6 1.406(14) . ?
C5 H5 0.9500 . ?
C6 C7 1.417(13) . ?
C6 C8 1.443(14) . ?
C8 H8 0.9500 . ?
C9 C10 1.532(12) . ?
C9 H9B 0.9900 . ?
C9 H9A 0.9900 . ?
C10 C20 1.525(12) . ?
C10 C21 1.532(13) . ?
C10 C11 1.542(12) . ?
C11 H11A 0.9900 . ?
C11 H11B 0.9900 . ?
C12 C13 1.446(13) . ?
C12 H12 0.9500 . ?
C13 C18 1.415(14) . ?
C13 C14 1.417(14) . ?
C14 C15 1.396(15) . ?
C14 H14 0.9500 . ?
C15 C16 1.400(15) . ?
C15 H15 0.9500 . ?
C16 C17 1.360(14) . ?
C16 H16 0.9500 . ?
C17 C18 1.408(14) . ?
C19 H19B 0.9800 . ?
C19 H19C 0.9800 . ?
C19 H19A 0.9800 . ?
C20 H20A 0.9800 . ?
C20 H20C 0.9800 . ?
C20 H20B 0.9800 . ?
C21 H21B 0.9800 . ?
C21 H21C 0.9800 . ?
C21 H21A 0.9800 . ?

loop_
_geom_torsion_atom_site_label_1
_geom_torsion_atom_site_label_2
_geom_torsion_atom_site_label_3
_geom_torsion_atom_site_label_4
_geom_torsion
_geom_torsion_site_symmetry_1
_geom_torsion_site_symmetry_2
_geom_torsion_site_symmetry_3
_geom_torsion_site_symmetry_4
_geom_torsion_publ_flag
O7 N3 O5 Ce1 171.0(8) . . . . ?
O6 N3 O5 Ce1 -8.7(9) . . . . ?
O7 N3 O6 Ce1 -170.7(8) . . . . ?
O5 N3 O6 Ce1 9.0(9) . . . . ?
O10 N4 O8 Ce1 -171.3(8) . . . . ?
O9 N4 O8 Ce1 8.4(8) . . . . ?
O10 N4 O9 Ce1 171.2(8) . . . . ?
O8 N4 O9 Ce1 -8.5(8) . . . . ?
O13 N5 O11 Ce1 173.7(8) . . . . ?
O12 N5 O11 Ce1 -7.4(8) . . . . ?
O13 N5 O12 Ce1 -173.3(8) . . . . ?
O11 N5 O12 Ce1 7.7(9) . . . . ?
C1 O1 C2 C3 -8.6(13) . . . . ?
Ce1 O1 C2 C3 166.7(7) . . . . ?
C1 O1 C2 C7 171.3(8) . . . . ?
Ce1 O1 C2 C7 -13.5(10) . . . . ?
O1 C2 C3 C4 -179.4(9) . . . . ?
C7 C2 C3 C4 0.8(15) . . . . ?
C2 C3 C4 C5 -2.9(15) . . . . ?
C3 C4 C5 C6 2.7(16) . . . . ?
C4 C5 C6 C7 -0.4(15) . . . . ?
C4 C5 C6 C8 -176.9(9) . . . . ?
Ni1 O2 C7 C2 160.8(6) . . . . ?
Ce1 O2 C7 C2 14.5(11) . . . . ?
Ni1 O2 C7 C6 -20.2(12) . . . . ?
Ce1 O2 C7 C6 -166.5(7) . . . . ?
O1 C2 C7 O2 0.7(12) . . . . ?
C3 C2 C7 O2 -179.5(8) . . . . ?
O1 C2 C7 C6 -178.4(8) . . . . ?
C3 C2 C7 C6 1.4(14) . . . . ?
C5 C6 C7 O2 179.3(8) . . . . ?
C8 C6 C7 O2 -4.5(15) . . . . ?
C5 C6 C7 C2 -1.6(13) . . . . ?
C8 C6 C7 C2 174.6(9) . . . . ?
C9 N1 C8 C6 -173.4(9) . . . . ?
Ni1 N1 C8 C6 9.2(14) . . . . ?
C5 C6 C8 N1 -172.6(9) . . . . ?
C7 C6 C8 N1 11.1(16) . . . . ?
C8 N1 C9 C10 -129.2(9) . . . . ?
Ni1 N1 C9 C10 48.2(10) . . . . ?
N1 C9 C10 C20 176.5(8) . . . . ?
N1 C9 C10 C21 56.4(10) . . . . ?
N1 C9 C10 C11 -69.0(10) . . . . ?
C12 N2 C11 C10 147.4(8) . . . . ?
Ni1 N2 C11 C10 -41.2(10) . . . . ?
C20 C10 C11 N2 -179.3(8) . . . . ?
C9 C10 C11 N2 65.1(10) . . . . ?
C21 C10 C11 N2 -60.0(11) . . . . ?
C11 N2 C12 C13 175.6(9) . . . . ?
Ni1 N2 C12 C13 4.5(12) . . . . ?
N2 C12 C13 C18 -8.8(15) . . . . ?
N2 C12 C13 C14 173.3(9) . . . . ?
C18 C13 C14 C15 2.5(15) . . . . ?
C12 C13 C14 C15 -179.4(9) . . . . ?
C13 C14 C15 C16 1.2(16) . . . . ?
C14 C15 C16 C17 -3.0(16) . . . . ?
C15 C16 C17 O4 179.7(9) . . . . ?
C15 C16 C17 C18 1.0(15) . . . . ?
C19 O4 C17 C16 1.8(13) . . . . ?
Ce1 O4 C17 C16 172.6(7) . . . . ?
C19 O4 C17 C18 -179.4(8) . . . . ?
Ce1 O4 C17 C18 -8.6(10) . . . . ?
Ni1 O3 C18 C17 -163.8(6) . . . . ?
Ce1 O3 C18 C17 1.5(12) . . . . ?
Ni1 O3 C18 C13 17.3(12) . . . . ?
Ce1 O3 C18 C13 -177.3(6) . . . . ?
C16 C17 C18 O3 -176.2(9) . . . . ?
O4 C17 C18 O3 5.0(12) . . . . ?
C16 C17 C18 C13 2.7(14) . . . . ?
O4 C17 C18 C13 -176.1(8) . . . . ?
C14 C13 C18 O3 174.5(9) . . . . ?
C12 C13 C18 O3 -3.3(15) . . . . ?
C14 C13 C18 C17 -4.4(13) . . . . ?
C12 C13 C18 C17 177.8(9) . . . . ?
